data_4507717
loop_
_publ_author_name
'Shi, Xiaojun'
'Luo, Junhua'
'Sun, Zhihua'
'Li, Shigeng'
'Ji, Chengmin'
'Li, Lina'
'Han, Liang'
'Zhang, Shuquan'
'Yuan, Daqiang'
'Hong, Maochun'

_publ_section_title
;
 Switchable Dielectric Phase Transition Induced by Ordering of Twisting
 Motion in 1,4-Diazabicyclo[2.2.2]octane Chlorodifluoroacetate
;
_journal_issue 5
_journal_name_full 'Crystal Growth &amp; Design'
_journal_page_first 2081
_journal_paper_doi 10.1021/cg400146b
_journal_volume 13
_journal_year 2013
_chemical_formula_sum 'C8 H13 Cl F2 N2 O2'
_chemical_formula_weight 242.65
_chemical_name_systematic
; 
 ? 
;
_space_group_IT_number 14
_symmetry_cell_setting monoclinic
_symmetry_space_group_name_Hall '-P 2ybc'
_symmetry_space_group_name_H-M 'P 1 21/c 1'
_atom_sites_solution_hydrogens geom
_atom_sites_solution_primary direct
_atom_sites_solution_secondary difmap
_audit_creation_method SHELXL-97
_cell_angle_alpha 90.00
_cell_angle_beta 115.33(2)
_cell_angle_gamma 90.00
_cell_formula_units_Z 12
_cell_length_a 9.116(5)
_cell_length_b 18.023(10)
_cell_length_c 21.227(10)
_cell_measurement_temperature 173(2)
_cell_volume 3152(3)
_computing_structure_refinement 'SHELXL-97 (Sheldrick, 1997)'
_computing_structure_solution 'SHELXS-97 (Sheldrick, 1990)'
_diffrn_ambient_temperature 173(2)
_diffrn_measured_fraction_theta_full 0.994
_diffrn_measured_fraction_theta_max 0.994
_diffrn_radiation_monochromator graphite
_diffrn_radiation_source 'fine-focus sealed tube'
_diffrn_radiation_type MoK\a
_diffrn_radiation_wavelength 0.71073
_diffrn_reflns_av_R_equivalents 0.0723
_diffrn_reflns_av_sigmaI/netI 0.2569
_diffrn_reflns_limit_h_max 11
_diffrn_reflns_limit_h_min -11
_diffrn_reflns_limit_k_max 23
_diffrn_reflns_limit_k_min -23
_diffrn_reflns_limit_l_max 27
_diffrn_reflns_limit_l_min -23
_diffrn_reflns_number 26358
_diffrn_reflns_theta_full 27.49
_diffrn_reflns_theta_max 27.49
_diffrn_reflns_theta_min 2.26
_exptl_absorpt_coefficient_mu 0.375
_exptl_absorpt_correction_T_max 1.0000
_exptl_absorpt_correction_T_min 0.4504
_exptl_absorpt_correction_type multi-scan
_exptl_crystal_colour Colorless
_exptl_crystal_density_diffrn 1.534
_exptl_crystal_density_method 'not measured'
_exptl_crystal_description Prism
_exptl_crystal_F_000 1512
_exptl_crystal_size_max 0.2000
_exptl_crystal_size_mid 0.2000
_exptl_crystal_size_min 0.2000
_refine_diff_density_max 0.990
_refine_diff_density_min -0.906
_refine_diff_density_rms 0.096
_refine_ls_extinction_method none
_refine_ls_goodness_of_fit_ref 1.178
_refine_ls_hydrogen_treatment mixed
_refine_ls_matrix_type full
_refine_ls_number_parameters 406
_refine_ls_number_reflns 7192
_refine_ls_number_restraints 0
_refine_ls_restrained_S_all 1.178
_refine_ls_R_factor_all 0.1120
_refine_ls_R_factor_gt 0.0816
_refine_ls_shift/su_max 0.000
_refine_ls_shift/su_mean 0.000
_refine_ls_structure_factor_coef Fsqd
_refine_ls_weighting_details 'calc w=1/[\s^2^(Fo^2^)+(0.1000P)^2^+0.0000P] where P=(Fo^2^+2Fc^2^)/3'
_refine_ls_weighting_scheme calc
_refine_ls_wR_factor_gt 0.2157
_refine_ls_wR_factor_ref 0.2530
_reflns_number_gt 3904
_reflns_number_total 7192
_reflns_threshold_expression >2sigma(I)
_cod_data_source_file cg400146b_si_003.cif
_cod_data_source_block h:\246lt\1\x
_cod_depositor_comments
;
The following automatic conversions were performed:

'_exptl_absorpt_correction_type' value 'Multi-scan' changed to
'multi-scan' according to
/home/saulius/struct/CIF-dictionaries/cif_core.dic dictionary named
'cif_core.dic' version 2.4.2 from 2011-04-26.

Automatic conversion script
Id: cif_fix_values 1891 2012-01-12 08:04:46Z andrius 
;
_cod_original_sg_symbol_H-M P21/c
_cod_database_code 4507717

loop_
_symmetry_equiv_pos_as_xyz
'x, y, z'
'-x, y+1/2, -z+1/2'
'-x, -y, -z'
'x, -y-1/2, z-1/2'

loop_
_atom_site_label
_atom_site_type_symbol
_atom_site_fract_x
_atom_site_fract_y
_atom_site_fract_z
_atom_site_U_iso_or_equiv
_atom_site_adp_type
_atom_site_occupancy
_atom_site_symmetry_multiplicity
_atom_site_calc_flag
_atom_site_refinement_flags
N1 N 0.4472(3) 0.14904(14) 0.18924(12) 0.0314(6) Uani 1 1 d .
N5 N 0.3267(3) 0.18295(14) 0.06093(13) 0.0330(6) Uani 1 1 d .
H9 H 0.2749 0.1949 0.0121 0.040 Uiso 1 1 d R
C20 C 0.2979(4) 0.19198(19) 0.17072(16) 0.0357(7) Uani 1 1 d .
H20A H 0.3227 0.2374 0.1997 0.043 Uiso 1 1 calc R
H20B H 0.2192 0.1622 0.1808 0.043 Uiso 1 1 calc R
C32 C 0.5630(4) 0.19361(19) 0.17427(16) 0.0382(8) Uani 1 1 d .
H32A H 0.6653 0.1654 0.1880 0.046 Uiso 1 1 calc R
H32B H 0.5879 0.2396 0.2024 0.046 Uiso 1 1 calc R
C35 C 0.3321(5) 0.10011(18) 0.06738(16) 0.0413(8) Uani 1 1 d .
H35A H 0.3991 0.0788 0.0455 0.050 Uiso 1 1 calc R
H35B H 0.2213 0.0792 0.0439 0.050 Uiso 1 1 calc R
C57 C 0.2212(4) 0.21383(18) 0.09306(16) 0.0343(7) Uani 1 1 d .
H57A H 0.1101 0.1932 0.0694 0.041 Uiso 1 1 calc R
H57B H 0.2145 0.2685 0.0882 0.041 Uiso 1 1 calc R
C64 C 0.4962(4) 0.21407(19) 0.09646(16) 0.0360(7) Uani 1 1 d .
H64A H 0.4941 0.2686 0.0908 0.043 Uiso 1 1 calc R
H64B H 0.5657 0.1926 0.0758 0.043 Uiso 1 1 calc R
C70 C 0.4073(5) 0.08171(17) 0.14600(17) 0.0399(8) Uani 1 1 d .
H70A H 0.3298 0.0513 0.1563 0.048 Uiso 1 1 calc R
H70B H 0.5071 0.0521 0.1581 0.048 Uiso 1 1 calc R
N2 N 0.5535(3) 0.31542(14) 0.31069(12) 0.0322(6) Uani 1 1 d .
N12 N 0.6786(4) 0.34940(14) 0.43901(13) 0.0369(7) Uani 1 1 d .
H8 H 0.7314 0.3636 0.4864 0.044 Uiso 1 1 d R
C18 C 0.7013(4) 0.3588(2) 0.32800(16) 0.0378(8) Uani 1 1 d .
H18A H 0.6741 0.4048 0.2998 0.045 Uiso 1 1 calc R
H18B H 0.7782 0.3298 0.3161 0.045 Uiso 1 1 calc R
C27 C 0.4377(4) 0.36008(19) 0.32666(16) 0.0363(7) Uani 1 1 d .
H27A H 0.3368 0.3313 0.3147 0.044 Uiso 1 1 calc R
H27B H 0.4095 0.4056 0.2978 0.044 Uiso 1 1 calc R
C43 C 0.6684(5) 0.26649(17) 0.43253(16) 0.0405(8) Uani 1 1 d .
H43A H 0.5990 0.2465 0.4539 0.049 Uiso 1 1 calc R
H43B H 0.7778 0.2442 0.4565 0.049 Uiso 1 1 calc R
C45 C 0.7829(4) 0.3793(2) 0.40584(16) 0.0402(8) Uani 1 1 d .
H45A H 0.8928 0.3572 0.4282 0.048 Uiso 1 1 calc R
H45B H 0.7931 0.4338 0.4115 0.048 Uiso 1 1 calc R
C48 C 0.5104(4) 0.38173(19) 0.40468(16) 0.0397(8) Uani 1 1 d .
H48A H 0.5150 0.4364 0.4097 0.048 Uiso 1 1 calc R
H48B H 0.4423 0.3618 0.4267 0.048 Uiso 1 1 calc R
C58 C 0.5943(5) 0.24826(17) 0.35398(17) 0.0412(8) Uani 1 1 d .
H58A H 0.6726 0.2182 0.3438 0.049 Uiso 1 1 calc R
H58B H 0.4949 0.2182 0.3417 0.049 Uiso 1 1 calc R
N4 N 0.5757(3) -0.01760(14) 0.31079(12) 0.0281(6) Uani 1 1 d .
N7 N 0.7118(3) 0.01650(13) 0.43896(12) 0.0253(5) Uani 1 1 d .
H5 H 0.7634 0.0295 0.4828 0.030 Uiso 1 1 d R
C22 C 0.7201(4) 0.02756(18) 0.32564(15) 0.0320(7) Uani 1 1 d .
H22A H 0.6880 0.0734 0.2973 0.038 Uiso 1 1 calc R
H22B H 0.7955 -0.0003 0.3120 0.038 Uiso 1 1 calc R
C23 C 0.4621(3) 0.02462(18) 0.32955(15) 0.0319(7) Uani 1 1 d .
H23A H 0.3640 -0.0057 0.3194 0.038 Uiso 1 1 calc R
H23B H 0.4283 0.0702 0.3008 0.038 Uiso 1 1 calc R
C40 C 0.7074(4) -0.06657(16) 0.43268(14) 0.0299(7) Uani 1 1 d .
H40A H 0.6456 -0.0882 0.4568 0.036 Uiso 1 1 calc R
H40B H 0.8189 -0.0870 0.4540 0.036 Uiso 1 1 calc R
C46 C 0.8079(3) 0.04841(18) 0.40323(15) 0.0296(6) Uani 1 1 d .
H46A H 0.9193 0.0279 0.4238 0.036 Uiso 1 1 calc R
H46B H 0.8149 0.1030 0.4087 0.036 Uiso 1 1 calc R
C51 C 0.5405(3) 0.04603(18) 0.40732(14) 0.0303(7) Uani 1 1 d .
H51A H 0.5412 0.1007 0.4124 0.036 Uiso 1 1 calc R
H51B H 0.4781 0.0243 0.4312 0.036 Uiso 1 1 calc R
C59 C 0.6239(4) -0.08522(16) 0.35396(16) 0.0338(7) Uani 1 1 d .
H59A H 0.6992 -0.1146 0.3413 0.041 Uiso 1 1 calc R
H59B H 0.5265 -0.1159 0.3442 0.041 Uiso 1 1 calc R
Cl1 Cl 0.89780(12) 0.25339(5) 0.13109(5) 0.0506(3) Uani 1 1 d .
F21 F 1.0451(3) 0.36910(15) 0.19419(11) 0.0676(8) Uani 1 1 d .
F31 F 0.8166(3) 0.34895(14) 0.19767(11) 0.0596(7) Uani 1 1 d .
O87 O 0.8918(3) 0.42460(14) 0.06556(12) 0.0469(7) Uani 1 1 d .
O91 O 0.6552(3) 0.39878(19) 0.06811(15) 0.0685(9) Uani 1 1 d .
C28 C 0.8912(4) 0.34698(19) 0.15521(16) 0.0335(7) Uani 1 1 d .
C65 C 0.8045(4) 0.39559(18) 0.09026(15) 0.0325(7) Uani 1 1 d .
Cl2 Cl 0.88838(14) -0.08043(5) 0.13101(5) 0.0573(3) Uani 1 1 d .
F14 F 0.8422(3) 0.02684(17) 0.19587(12) 0.0797(9) Uani 1 1 d .
F29 F 1.0759(3) 0.02307(16) 0.19595(12) 0.0754(9) Uani 1 1 d .
O15 O 0.9572(6) 0.0777(3) 0.06821(18) 0.144(3) Uani 1 1 d .
O71 O 0.7165(6) 0.0796(2) 0.06595(17) 0.127(2) Uani 1 1 d .
C26 C 0.9167(4) 0.01310(19) 0.15526(16) 0.0347(7) Uani 1 1 d .
C73 C 0.8536(7) 0.0636(2) 0.0898(2) 0.0677(15) Uani 1 1 d .
Cl3 Cl 0.14050(11) 0.08668(5) 0.36901(5) 0.0454(3) Uani 1 1 d .
F36 F 0.1687(4) 0.20111(16) 0.30623(12) 0.0755(9) Uani 1 1 d .
F38 F -0.0680(3) 0.18277(15) 0.30168(12) 0.0676(8) Uani 1 1 d .
O86 O 0.0243(4) 0.2295(2) 0.43248(16) 0.0747(10) Uani 1 1 d .
O88 O 0.2633(4) 0.25912(16) 0.43299(14) 0.0581(8) Uani 1 1 d .
C25 C 0.0934(4) 0.1800(2) 0.34494(17) 0.0390(8) Uani 1 1 d .
C61 C 0.1298(4) 0.2296(2) 0.41060(18) 0.0423(8) Uani 1 1 d .

loop_
_atom_site_aniso_label
_atom_site_aniso_U_11
_atom_site_aniso_U_22
_atom_site_aniso_U_33
_atom_site_aniso_U_23
_atom_site_aniso_U_13
_atom_site_aniso_U_12
N1 0.0383(14) 0.0304(14) 0.0219(12) 0.0026(10) 0.0096(10) 0.0012(11)
N5 0.0414(15) 0.0298(14) 0.0223(12) 0.0007(10) 0.0085(10) 0.0001(11)
C20 0.0369(17) 0.0410(19) 0.0282(16) 0.0007(14) 0.0130(13) 0.0014(14)
C32 0.0373(17) 0.0425(19) 0.0287(16) -0.0005(14) 0.0082(13) -0.0030(14)
C35 0.061(2) 0.0291(17) 0.0252(16) -0.0019(14) 0.0096(14) 0.0008(16)
C57 0.0352(16) 0.0339(17) 0.0302(16) 0.0018(13) 0.0106(13) 0.0047(13)
C64 0.0395(17) 0.0359(18) 0.0324(16) 0.0034(14) 0.0151(13) -0.0013(14)
C70 0.062(2) 0.0236(17) 0.0281(16) 0.0016(13) 0.0135(15) 0.0020(14)
N2 0.0409(15) 0.0304(14) 0.0222(12) -0.0011(10) 0.0105(10) -0.0007(11)
N12 0.0556(18) 0.0285(14) 0.0207(12) -0.0015(11) 0.0108(11) -0.0021(12)
C18 0.0408(18) 0.044(2) 0.0278(16) -0.0009(14) 0.0138(13) -0.0020(15)
C27 0.0396(17) 0.0363(18) 0.0301(16) 0.0001(14) 0.0121(13) -0.0003(14)
C43 0.060(2) 0.0270(17) 0.0260(16) 0.0022(13) 0.0108(14) -0.0002(15)
C45 0.0452(19) 0.0378(19) 0.0322(17) -0.0021(14) 0.0114(14) -0.0074(15)
C48 0.054(2) 0.0351(18) 0.0325(17) -0.0020(14) 0.0205(15) 0.0044(16)
C58 0.065(2) 0.0227(16) 0.0277(16) -0.0037(13) 0.0117(15) 0.0012(15)
N4 0.0297(12) 0.0292(13) 0.0227(12) -0.0024(10) 0.0086(9) -0.0005(10)
N7 0.0221(11) 0.0284(13) 0.0225(11) -0.0007(10) 0.0069(9) 0.0028(9)
C22 0.0336(15) 0.0376(18) 0.0280(15) 0.0002(13) 0.0161(12) -0.0047(13)
C23 0.0226(13) 0.0419(19) 0.0253(14) -0.0007(13) 0.0047(11) 0.0038(12)
C40 0.0319(15) 0.0273(15) 0.0255(14) 0.0011(12) 0.0075(11) 0.0010(12)
C46 0.0214(13) 0.0378(17) 0.0299(15) -0.0014(13) 0.0112(11) -0.0079(12)
C51 0.0249(14) 0.0351(17) 0.0276(14) 0.0004(13) 0.0080(11) 0.0090(12)
C59 0.0473(18) 0.0217(15) 0.0269(15) -0.0045(12) 0.0105(13) -0.0029(13)
Cl1 0.0593(6) 0.0397(5) 0.0516(6) 0.0093(4) 0.0225(4) 0.0138(4)
F21 0.0427(12) 0.0887(19) 0.0424(12) 0.0101(12) -0.0094(10) -0.0215(12)
F31 0.0821(18) 0.0727(16) 0.0437(12) 0.0069(11) 0.0459(12) 0.0047(13)
O87 0.0440(14) 0.0579(17) 0.0338(13) 0.0133(11) 0.0120(10) -0.0140(12)
O91 0.0382(14) 0.109(3) 0.0608(18) 0.0289(18) 0.0233(13) 0.0285(16)
C28 0.0296(15) 0.0460(19) 0.0247(15) 0.0009(13) 0.0114(12) -0.0051(13)
C65 0.0408(17) 0.0319(17) 0.0243(14) 0.0044(13) 0.0133(12) 0.0043(14)
Cl2 0.0759(7) 0.0374(6) 0.0504(6) 0.0086(4) 0.0191(5) 0.0022(4)
F14 0.087(2) 0.122(3) 0.0437(13) -0.0038(14) 0.0408(13) 0.0310(18)
F29 0.0476(14) 0.104(2) 0.0484(14) 0.0017(14) -0.0047(11) -0.0279(14)
O15 0.188(5) 0.168(5) 0.0438(19) 0.022(2) 0.020(2) -0.119(4)
O71 0.162(4) 0.147(4) 0.0356(17) 0.005(2) 0.007(2) 0.118(4)
C26 0.0320(16) 0.0443(19) 0.0245(15) 0.0029(14) 0.0090(12) 0.0022(14)
C73 0.120(4) 0.036(2) 0.029(2) -0.0066(17) 0.014(2) 0.003(3)
Cl3 0.0453(5) 0.0391(5) 0.0511(6) -0.0098(4) 0.0201(4) 0.0026(4)
F36 0.102(2) 0.092(2) 0.0435(13) -0.0085(13) 0.0418(14) -0.0450(17)
F38 0.0493(14) 0.0828(19) 0.0423(13) -0.0046(12) -0.0077(10) 0.0130(12)
O86 0.0611(19) 0.109(3) 0.0604(19) -0.0267(19) 0.0318(15) 0.0054(19)
O88 0.070(2) 0.0588(18) 0.0394(14) -0.0062(13) 0.0169(13) -0.0194(14)
C25 0.0409(18) 0.045(2) 0.0284(16) -0.0032(15) 0.0119(13) -0.0077(15)
C61 0.0393(18) 0.041(2) 0.0342(18) 0.0025(15) 0.0038(14) -0.0005(15)

loop_
_atom_type_symbol
_atom_type_description
_atom_type_scat_dispersion_real
_atom_type_scat_dispersion_imag
_atom_type_scat_source
C C 0.0033 0.0016 'International Tables Vol C Tables 4.2.6.8 and 6.1.1.4'
H H 0.0000 0.0000 'International Tables Vol C Tables 4.2.6.8 and 6.1.1.4'
Cl Cl 0.1484 0.1585 'International Tables Vol C Tables 4.2.6.8 and 6.1.1.4'
F F 0.0171 0.0103 'International Tables Vol C Tables 4.2.6.8 and 6.1.1.4'
N N 0.0061 0.0033 'International Tables Vol C Tables 4.2.6.8 and 6.1.1.4'
O O 0.0106 0.0060 'International Tables Vol C Tables 4.2.6.8 and 6.1.1.4'

loop_
_geom_angle_atom_site_label_1
_geom_angle_atom_site_label_2
_geom_angle_atom_site_label_3
_geom_angle
C32 N1 C20 108.9(3)
C32 N1 C70 109.0(3)
C20 N1 C70 108.4(3)
C35 N5 C57 109.3(3)
C35 N5 C64 109.8(3)
C57 N5 C64 110.7(2)
C35 N5 H9 107.7
C57 N5 H9 106.9
C64 N5 H9 112.4
N1 C20 C57 111.5(3)
N1 C20 H20A 109.3
C57 C20 H20A 109.3
N1 C20 H20B 109.3
C57 C20 H20B 109.3
H20A C20 H20B 108.0
N1 C32 C64 111.9(3)
N1 C32 H32A 109.2
C64 C32 H32A 109.2
N1 C32 H32B 109.2
C64 C32 H32B 109.2
H32A C32 H32B 107.9
N5 C35 C70 107.1(2)
N5 C35 H35A 110.3
C70 C35 H35A 110.3
N5 C35 H35B 110.3
C70 C35 H35B 110.3
H35A C35 H35B 108.5
N5 C57 C20 107.8(2)
N5 C57 H57A 110.2
C20 C57 H57A 110.2
N5 C57 H57B 110.2
C20 C57 H57B 110.2
H57A C57 H57B 108.5
N5 C64 C32 107.3(3)
N5 C64 H64A 110.3
C32 C64 H64A 110.3
N5 C64 H64B 110.3
C32 C64 H64B 110.3
H64A C64 H64B 108.5
N1 C70 C35 112.0(3)
N1 C70 H70A 109.2
C35 C70 H70A 109.2
N1 C70 H70B 109.2
C35 C70 H70B 109.2
H70A C70 H70B 107.9
C18 N2 C58 108.9(3)
C18 N2 C27 108.8(3)
C58 N2 C27 108.7(3)
C43 N12 C48 109.3(3)
C43 N12 C45 109.9(3)
C48 N12 C45 110.6(3)
C43 N12 H8 110.5
C48 N12 H8 111.1
C45 N12 H8 105.4
N2 C18 C45 111.6(3)
N2 C18 H18A 109.3
C45 C18 H18A 109.3
N2 C18 H18B 109.3
C45 C18 H18B 109.3
H18A C18 H18B 108.0
N2 C27 C48 111.2(3)
N2 C27 H27A 109.4
C48 C27 H27A 109.4
N2 C27 H27B 109.4
C48 C27 H27B 109.4
H27A C27 H27B 108.0
N12 C43 C58 107.0(2)
N12 C43 H43A 110.3
C58 C43 H43A 110.3
N12 C43 H43B 110.3
C58 C43 H43B 110.3
H43A C43 H43B 108.6
N12 C45 C18 107.8(3)
N12 C45 H45A 110.2
C18 C45 H45A 110.2
N12 C45 H45B 110.2
C18 C45 H45B 110.2
H45A C45 H45B 108.5
N12 C48 C27 107.5(3)
N12 C48 H48A 110.2
C27 C48 H48A 110.2
N12 C48 H48B 110.2
C27 C48 H48B 110.2
H48A C48 H48B 108.5
N2 C58 C43 112.2(3)
N2 C58 H58A 109.2
C43 C58 H58A 109.2
N2 C58 H58B 109.2
C43 C58 H58B 109.2
H58A C58 H58B 107.9
C22 N4 C23 109.1(2)
C22 N4 C59 109.0(2)
C23 N4 C59 108.4(2)
C46 N7 C40 109.7(2)
C46 N7 C51 110.9(2)
C40 N7 C51 109.2(2)
C46 N7 H5 105.7
C40 N7 H5 110.1
C51 N7 H5 111.2
N4 C22 C46 112.0(2)
N4 C22 H22A 109.2
C46 C22 H22A 109.2
N4 C22 H22B 109.2
C46 C22 H22B 109.2
H22A C22 H22B 107.9
N4 C23 C51 111.3(2)
N4 C23 H23A 109.4
C51 C23 H23A 109.4
N4 C23 H23B 109.4
C51 C23 H23B 109.4
H23A C23 H23B 108.0
N7 C40 C59 107.1(2)
N7 C40 H40A 110.3
C59 C40 H40A 110.3
N7 C40 H40B 110.3
C59 C40 H40B 110.3
H40A C40 H40B 108.5
N7 C46 C22 107.4(2)
N7 C46 H46A 110.2
C22 C46 H46A 110.2
N7 C46 H46B 110.2
C22 C46 H46B 110.2
H46A C46 H46B 108.5
N7 C51 C23 107.8(2)
N7 C51 H51A 110.1
C23 C51 H51A 110.1
N7 C51 H51B 110.1
C23 C51 H51B 110.1
H51A C51 H51B 108.5
N4 C59 C40 111.7(2)
N4 C59 H59A 109.3
C40 C59 H59A 109.3
N4 C59 H59B 109.3
C40 C59 H59B 109.3
H59A C59 H59B 107.9
F21 C28 F31 105.9(3)
F21 C28 C65 112.5(3)
F31 C28 C65 112.0(3)
F21 C28 Cl1 107.7(2)
F31 C28 Cl1 108.0(2)
C65 C28 Cl1 110.6(2)
O91 C65 O87 128.3(3)
O91 C65 C28 115.3(3)
O87 C65 C28 116.3(3)
F14 C26 F29 105.6(3)
F14 C26 C73 112.1(3)
F29 C26 C73 112.4(3)
F14 C26 Cl2 108.6(3)
F29 C26 Cl2 107.5(2)
C73 C26 Cl2 110.5(2)
O71 C73 O15 129.4(5)
O71 C73 C26 116.8(5)
O15 C73 C26 113.8(5)
F36 C25 F38 105.5(3)
F36 C25 C61 114.6(3)
F38 C25 C61 109.6(3)
F36 C25 Cl3 109.0(3)
F38 C25 Cl3 106.9(2)
C61 C25 Cl3 110.8(2)
O88 C61 O86 131.4(4)
O88 C61 C25 113.0(4)
O86 C61 C25 115.5(3)

loop_
_geom_bond_atom_site_label_1
_geom_bond_atom_site_label_2
_geom_bond_distance
N1 C32 1.465(4)
N1 C20 1.466(4)
N1 C70 1.470(4)
N5 C35 1.498(4)
N5 C57 1.504(4)
N5 C64 1.508(4)
N5 H9 0.9609
C20 C57 1.541(4)
C20 H20A 0.9900
C20 H20B 0.9900
C32 C64 1.541(4)
C32 H32A 0.9900
C32 H32B 0.9900
C35 C70 1.545(4)
C35 H35A 0.9900
C35 H35B 0.9900
C57 H57A 0.9900
C57 H57B 0.9900
C64 H64A 0.9900
C64 H64B 0.9900
C70 H70A 0.9900
C70 H70B 0.9900
N2 C18 1.462(4)
N2 C58 1.468(4)
N2 C27 1.477(4)
N12 C43 1.500(4)
N12 C48 1.505(4)
N12 C45 1.504(4)
N12 H8 0.9463
C18 C45 1.539(4)
C18 H18A 0.9900
C18 H18B 0.9900
C27 C48 1.548(4)
C27 H27A 0.9900
C27 H27B 0.9900
C43 C58 1.543(4)
C43 H43A 0.9900
C43 H43B 0.9900
C45 H45A 0.9900
C45 H45B 0.9900
C48 H48A 0.9900
C48 H48B 0.9900
C58 H58A 0.9900
C58 H58B 0.9900
N4 C22 1.462(4)
N4 C23 1.471(4)
N4 C59 1.474(4)
N7 C46 1.497(4)
N7 C40 1.502(4)
N7 C51 1.509(3)
N7 H5 0.8761
C22 C46 1.538(4)
C22 H22A 0.9900
C22 H22B 0.9900
C23 C51 1.541(4)
C23 H23A 0.9900
C23 H23B 0.9900
C40 C59 1.548(4)
C40 H40A 0.9900
C40 H40B 0.9900
C46 H46A 0.9900
C46 H46B 0.9900
C51 H51A 0.9900
C51 H51B 0.9900
C59 H59A 0.9900
C59 H59B 0.9900
Cl1 C28 1.771(4)
F21 C28 1.348(4)
F31 C28 1.342(4)
O87 C65 1.240(4)
O91 C65 1.237(4)
C28 C65 1.536(4)
Cl2 C26 1.749(4)
F14 C26 1.329(4)
F29 C26 1.346(4)
O15 C73 1.239(7)
O71 C73 1.166(7)
C26 C73 1.552(5)
Cl3 C25 1.757(4)
F36 C25 1.332(4)
F38 C25 1.361(4)
O86 C61 1.234(5)
O88 C61 1.222(4)
C25 C61 1.567(5)
